data_7035944
loop_
_publ_author_name
'He, Fan'
'Ruhlmann, Laurent'
'Gisselbrecht, Jean-Paul'
'Choua, Sylvie'
'Orio, Maylis'
'Wesolek, Marcel'
'Danopoulos, Andreas A.'
'Braunstein, Pierre'

_publ_section_title
;
 Dinuclear iridium and rhodium complexes with bridging
 arylimidazolide-N(3),C(2) ligands: synthetic, structural, reactivity,
 electrochemical and spectroscopic studies.
;
_journal_issue 39
_journal_name_full 'Dalton transactions (Cambridge, England : 2003)'
_journal_page_first 17030
_journal_page_last 17044
_journal_paper_doi 10.1039/c5dt02403j
_journal_volume 44
_journal_year 2015
_chemical_formula_sum 'C38 H54 N4 Rh2'
_chemical_formula_weight 772.67
_chemical_name_systematic
; 
 ? 
;
_space_group_IT_number 2
_symmetry_cell_setting triclinic
_symmetry_space_group_name_Hall '-P 1'
_symmetry_space_group_name_H-M 'P -1'
_atom_sites_solution_hydrogens geom
_atom_sites_solution_primary direct
_atom_sites_solution_secondary difmap
_audit_creation_method SHELXL-97
_audit_update_record
;
2015-03-06 deposited with the CCDC.
2015-07-23 downloaded from the CCDC.
;
_cell_angle_alpha 93.13(3)
_cell_angle_beta 91.35(3)
_cell_angle_gamma 95.87(3)
_cell_formula_units_Z 2
_cell_length_a 8.5688(17)
_cell_length_b 14.354(3)
_cell_length_c 16.312(3)
_cell_measurement_temperature 173(2)
_cell_volume 1992.0(7)
_computing_cell_refinement 'Bruker XSCANS'
_computing_data_collection 'Bruker XSCANS'
_computing_data_reduction 'Bruker SHELXTL'
_computing_molecular_graphics 'Bruker SHELXTL'
_computing_publication_material 'Bruker SHELXTL'
_computing_structure_refinement 'SHELXL-97 (Sheldrick, 1997)'
_computing_structure_solution 'SHELXS-97 (Sheldrick, 1990)'
_diffrn_ambient_temperature 173(2)
_diffrn_measured_fraction_theta_full 0.991
_diffrn_measured_fraction_theta_max 0.991
_diffrn_measurement_device_type 'Bruker P4'
_diffrn_measurement_method '\w scans'
_diffrn_radiation_monochromator graphite
_diffrn_radiation_source 'fine-focus sealed tube'
_diffrn_radiation_type MoK\a
_diffrn_radiation_wavelength 0.71073
_diffrn_reflns_av_R_equivalents 0.0519
_diffrn_reflns_av_sigmaI/netI 0.0407
_diffrn_reflns_limit_h_max 9
_diffrn_reflns_limit_h_min -11
_diffrn_reflns_limit_k_max 17
_diffrn_reflns_limit_k_min -18
_diffrn_reflns_limit_l_max 20
_diffrn_reflns_limit_l_min -21
_diffrn_reflns_number 20590
_diffrn_reflns_theta_full 27.49
_diffrn_reflns_theta_max 27.49
_diffrn_reflns_theta_min 1.43
_exptl_absorpt_coefficient_mu 0.856
_exptl_absorpt_correction_type none
_exptl_crystal_colour red
_exptl_crystal_density_diffrn 1.288
_exptl_crystal_density_method 'not measured'
_exptl_crystal_description block
_exptl_crystal_F_000 800
_platon_squeeze_details ' ?'
_refine_diff_density_max 1.043
_refine_diff_density_min -1.395
_refine_diff_density_rms 0.172
_refine_ls_extinction_method none
_refine_ls_goodness_of_fit_ref 1.012
_refine_ls_hydrogen_treatment constr
_refine_ls_matrix_type full
_refine_ls_number_parameters 407
_refine_ls_number_reflns 9057
_refine_ls_number_restraints 883
_refine_ls_restrained_S_all 1.026
_refine_ls_R_factor_all 0.0413
_refine_ls_R_factor_gt 0.0363
_refine_ls_shift/su_max 0.001
_refine_ls_shift/su_mean 0.000
_refine_ls_structure_factor_coef Fsqd
_refine_ls_weighting_details 'calc w=1/[\s^2^(Fo^2^)+(0.0583P)^2^+2.3826P] where P=(Fo^2^+2Fc^2^)/3'
_refine_ls_weighting_scheme calc
_refine_ls_wR_factor_gt 0.1021
_refine_ls_wR_factor_ref 0.1062
_reflns_number_gt 8017
_reflns_number_total 9057
_reflns_threshold_expression >2sigma(I)
_cod_data_source_file c5dt02403j2.cif
_cod_data_source_block a
_cod_depositor_comments
;
The following automatic conversions were performed:

'_symmetry_cell_setting' value 'Triclinic' changed to 'triclinic'
according to
/usr/data/users/saulius/crontab/automatic-downloads/rss-feeds/RSC/lib/dictionaries/cif_core.dic
dictionary named 'cif_core.dic' version 2.4.2 from 2011-04-26.

Automatic conversion script
Id: cif_fix_values 3271 2015-04-21 07:52:19Z andrius 

 Adding full bibliography for 7035941--7035944.cif.
;
_cod_original_cell_volume 1991.9(7)
_cod_original_sg_symbol_H-M P-1
_cod_database_code 7035944

loop_
_symmetry_equiv_pos_as_xyz
'x, y, z'
'-x, -y, -z'

loop_
_atom_site_label
_atom_site_type_symbol
_atom_site_fract_x
_atom_site_fract_y
_atom_site_fract_z
_atom_site_U_iso_or_equiv
_atom_site_adp_type
_atom_site_occupancy
_atom_site_symmetry_multiplicity
_atom_site_calc_flag
_atom_site_refinement_flags
_atom_site_disorder_assembly
_atom_site_disorder_group
Rh1 Rh 0.20523(2) 0.458506(13) 0.324711(12) 0.02373(7) Uani 1 1 d . . .
N1 N 0.4884(3) 0.53869(15) 0.22026(14) 0.0259(4) Uani 1 1 d . . .
C1 C 0.4025(3) 0.46716(18) 0.25670(16) 0.0237(5) Uani 1 1 d U . .
Rh2 Rh 0.38412(2) 0.266407(14) 0.291539(12) 0.02517(7) Uani 1 1 d . . .
N2 N 0.4696(3) 0.38854(15) 0.23742(14) 0.0249(4) Uani 1 1 d . . .
C2 C 0.6090(3) 0.5028(2) 0.17725(19) 0.0335(6) Uani 1 1 d U . .
H2A H 0.6854 0.5369 0.1461 0.040 Uiso 1 1 calc R . .
N3 N 0.0939(3) 0.22243(15) 0.16654(14) 0.0256(4) Uani 1 1 d . . .
C3 C 0.5961(3) 0.4096(2) 0.18862(19) 0.0310(6) Uani 1 1 d U . .
H3A H 0.6628 0.3662 0.1667 0.037 Uiso 1 1 calc R . .
N4 N 0.1161(3) 0.35884(15) 0.23359(14) 0.0248(4) Uani 1 1 d . . .
C4 C 0.4570(4) 0.63494(19) 0.21935(18) 0.0305(5) Uani 1 1 d U . .
C5 C 0.3294(4) 0.6564(2) 0.17149(19) 0.0362(6) Uani 1 1 d U B .
C6 C 0.3031(5) 0.7511(2) 0.1715(2) 0.0493(8) Uani 1 1 d U . .
H6A H 0.2171 0.7686 0.1401 0.059 Uiso 1 1 calc R . .
C7 C 0.4000(6) 0.8196(3) 0.2163(3) 0.0560(9) Uani 1 1 d U . .
H7A H 0.3804 0.8835 0.2149 0.067 Uiso 1 1 calc R . .
C8 C 0.5247(5) 0.7961(2) 0.2629(2) 0.0482(8) Uani 1 1 d U . .
H8A H 0.5901 0.8440 0.2932 0.058 Uiso 1 1 calc R . .
C9 C 0.5562(4) 0.7027(2) 0.26632(19) 0.0357(6) Uani 1 1 d U . .
C10 C 0.2255(4) 0.5807(2) 0.1207(2) 0.0394(7) Uani 1 1 d DU . .
H10 H 0.1919 0.5274 0.1556 0.047 Uiso 1 1 calc R A 1
C12 C 0.3027(6) 0.5451(4) 0.0458(3) 0.0834(15) Uani 1 1 d U B .
H12A H 0.2307 0.4969 0.0158 0.125 Uiso 1 1 calc R . .
H12B H 0.3985 0.5180 0.0620 0.125 Uiso 1 1 calc R . .
H12C H 0.3296 0.5970 0.0104 0.125 Uiso 1 1 calc R . .
C13 C 0.6932(4) 0.6774(2) 0.3179(2) 0.0408(7) Uani 1 1 d U . .
H13A H 0.6839 0.6076 0.3199 0.049 Uiso 1 1 calc R . .
C15 C 0.8480(5) 0.7080(3) 0.2780(3) 0.0666(11) Uani 1 1 d U . .
H15A H 0.8461 0.6809 0.2215 0.100 Uiso 1 1 calc R . .
H15B H 0.9348 0.6861 0.3093 0.100 Uiso 1 1 calc R . .
H15C H 0.8624 0.7765 0.2776 0.100 Uiso 1 1 calc R . .
C16 C 0.2652(4) 0.5870(2) 0.3967(2) 0.0395(7) Uani 1 1 d U . .
H16A H 0.3288 0.6374 0.3697 0.047 Uiso 1 1 calc R . .
H16B H 0.1815 0.6099 0.4309 0.047 Uiso 1 1 calc R . .
C17 C 0.3446(5) 0.5181(3) 0.4277(2) 0.0456(8) Uani 1 1 d U . .
H17A H 0.3126 0.4968 0.4821 0.055 Uiso 1 1 calc R . .
H17B H 0.4597 0.5243 0.4210 0.055 Uiso 1 1 calc R . .
C18 C -0.0385(4) 0.4670(2) 0.3632(2) 0.0410(7) Uani 1 1 d U . .
H18A H -0.0605 0.5263 0.3924 0.049 Uiso 1 1 calc R . .
H18B H -0.1225 0.4412 0.3231 0.049 Uiso 1 1 calc R . .
C19 C 0.0265(4) 0.4044(3) 0.4088(2) 0.0449(8) Uani 1 1 d U . .
H19A H -0.0158 0.3379 0.3986 0.054 Uiso 1 1 calc R . .
H19B H 0.0462 0.4229 0.4678 0.054 Uiso 1 1 calc R . .
C20 C 0.1827(3) 0.27829(17) 0.22541(16) 0.0243(5) Uani 1 1 d U . .
C21 C -0.0256(3) 0.2702(2) 0.13752(19) 0.0321(6) Uani 1 1 d U . .
H21A H -0.1028 0.2481 0.0963 0.038 Uiso 1 1 calc R . .
C22 C -0.0112(3) 0.3550(2) 0.17950(19) 0.0318(6) Uani 1 1 d U . .
H22A H -0.0774 0.4034 0.1728 0.038 Uiso 1 1 calc R . .
C23 C 0.1227(3) 0.13115(18) 0.13321(17) 0.0283(5) Uani 1 1 d U . .
C24 C 0.2390(4) 0.1251(2) 0.07537(17) 0.0311(6) Uani 1 1 d U . .
C25 C 0.2608(4) 0.0356(2) 0.0422(2) 0.0386(7) Uani 1 1 d U . .
H25A H 0.3407 0.0286 0.0036 0.046 Uiso 1 1 calc R . .
C26 C 0.1683(4) -0.0425(2) 0.0646(2) 0.0425(7) Uani 1 1 d U . .
H26A H 0.1830 -0.1023 0.0399 0.051 Uiso 1 1 calc R . .
C27 C 0.0556(4) -0.0354(2) 0.1220(2) 0.0403(7) Uani 1 1 d U . .
H27A H -0.0056 -0.0903 0.1373 0.048 Uiso 1 1 calc R . .
C28 C 0.0296(4) 0.0522(2) 0.15833(18) 0.0335(6) Uani 1 1 d U . .
C29 C 0.3379(4) 0.2114(2) 0.04776(18) 0.0341(6) Uani 1 1 d U . .
H29A H 0.3214 0.2650 0.0873 0.041 Uiso 1 1 calc R . .
C30 C 0.2824(6) 0.2365(3) -0.0373(3) 0.0642(11) Uani 1 1 d U . .
H30A H 0.3470 0.2923 -0.0539 0.096 Uiso 1 1 calc R . .
H30B H 0.1723 0.2494 -0.0355 0.096 Uiso 1 1 calc R . .
H30C H 0.2922 0.1839 -0.0771 0.096 Uiso 1 1 calc R . .
C31 C 0.5107(5) 0.2010(3) 0.0488(3) 0.0652(11) Uani 1 1 d U . .
H31A H 0.5682 0.2584 0.0305 0.098 Uiso 1 1 calc R . .
H31B H 0.5305 0.1476 0.0117 0.098 Uiso 1 1 calc R . .
H31C H 0.5461 0.1901 0.1047 0.098 Uiso 1 1 calc R . .
C32 C -0.0949(4) 0.0595(2) 0.2227(2) 0.0435(7) Uani 1 1 d U . .
H32A H -0.0850 0.1256 0.2464 0.052 Uiso 1 1 calc R . .
C33 C -0.2597(5) 0.0377(3) 0.1833(3) 0.0592(10) Uani 1 1 d U . .
H33A H -0.2720 0.0793 0.1383 0.089 Uiso 1 1 calc R . .
H33B H -0.3383 0.0478 0.2246 0.089 Uiso 1 1 calc R . .
H33C H -0.2739 -0.0277 0.1616 0.089 Uiso 1 1 calc R . .
C34 C -0.0756(6) -0.0044(3) 0.2928(3) 0.0653(11) Uani 1 1 d U . .
H34A H 0.0301 0.0094 0.3177 0.098 Uiso 1 1 calc R . .
H34B H -0.0906 -0.0700 0.2716 0.098 Uiso 1 1 calc R . .
H34C H -0.1537 0.0063 0.3343 0.098 Uiso 1 1 calc R . .
C35 C 0.5684(4) 0.2942(3) 0.3887(2) 0.0493(8) Uani 1 1 d U . .
H35A H 0.6112 0.3605 0.3996 0.059 Uiso 1 1 calc R . .
H35B H 0.5515 0.2598 0.4392 0.059 Uiso 1 1 calc R . .
C36 C 0.6298(4) 0.2471(2) 0.3250(2) 0.0419(7) Uani 1 1 d U . .
H36A H 0.6524 0.1821 0.3342 0.050 Uiso 1 1 calc R . .
H36B H 0.7122 0.2829 0.2945 0.050 Uiso 1 1 calc R . .
C37 C 0.2524(5) 0.1766(2) 0.3702(2) 0.0496(8) Uani 1 1 d U . .
H37A H 0.2905 0.1781 0.4281 0.060 Uiso 1 1 calc R . .
H37B H 0.1367 0.1731 0.3640 0.060 Uiso 1 1 calc R . .
C38 C 0.3282(4) 0.1226(2) 0.3140(2) 0.0422(7) Uani 1 1 d U . .
H38A H 0.2607 0.0845 0.2719 0.051 Uiso 1 1 calc R . .
H38B H 0.4145 0.0895 0.3359 0.051 Uiso 1 1 calc R . .
C14 C 0.6927(5) 0.7189(3) 0.4059(3) 0.0604(10) Uani 1 1 d U . .
H14A H 0.5923 0.6989 0.4304 0.091 Uiso 1 1 calc R . .
H14B H 0.7068 0.7875 0.4059 0.091 Uiso 1 1 calc R . .
H14C H 0.7785 0.6970 0.4379 0.091 Uiso 1 1 calc R . .
C11 C 0.0816(11) 0.6229(9) 0.0876(6) 0.056(2) Uani 0.56(2) 1 d PDU B 1
H11A H 0.0142 0.5744 0.0551 0.083 Uiso 0.56(2) 1 calc PR B 1
H11B H 0.1154 0.6743 0.0529 0.083 Uiso 0.56(2) 1 calc PR B 1
H11C H 0.0229 0.6469 0.1336 0.083 Uiso 0.56(2) 1 calc PR B 1
C11' C 0.0479(9) 0.5838(10) 0.1152(10) 0.058(3) Uani 0.44(2) 1 d PDU B 2
H11D H 0.0000 0.5300 0.0806 0.087 Uiso 0.44(2) 1 calc PR B 2
H11E H 0.0246 0.6421 0.0911 0.087 Uiso 0.44(2) 1 calc PR B 2
H11F H 0.0052 0.5813 0.1703 0.087 Uiso 0.44(2) 1 calc PR B 2

loop_
_atom_site_aniso_label
_atom_site_aniso_U_11
_atom_site_aniso_U_22
_atom_site_aniso_U_33
_atom_site_aniso_U_23
_atom_site_aniso_U_13
_atom_site_aniso_U_12
Rh1 0.02427(12) 0.02432(11) 0.02196(11) -0.00384(8) 0.00434(8) 0.00140(8)
N1 0.0269(11) 0.0238(10) 0.0274(11) 0.0008(8) 0.0053(9) 0.0035(8)
C1 0.0238(11) 0.0241(11) 0.0227(11) -0.0025(9) 0.0009(9) 0.0017(9)
Rh2 0.02772(12) 0.02286(11) 0.02485(12) 0.00117(8) -0.00239(8) 0.00311(8)
N2 0.0205(10) 0.0223(10) 0.0320(11) -0.0001(9) 0.0011(9) 0.0033(8)
C2 0.0289(13) 0.0332(13) 0.0388(14) 0.0008(11) 0.0131(11) 0.0031(11)
N3 0.0257(11) 0.0227(10) 0.0277(11) -0.0042(8) -0.0020(9) 0.0023(8)
C3 0.0240(12) 0.0303(13) 0.0392(14) -0.0017(11) 0.0073(11) 0.0061(10)
N4 0.0222(10) 0.0235(10) 0.0279(11) -0.0059(8) 0.0015(8) 0.0013(8)
C4 0.0362(13) 0.0258(12) 0.0309(12) 0.0041(10) 0.0111(11) 0.0063(10)
C5 0.0436(15) 0.0360(14) 0.0319(13) 0.0078(11) 0.0101(12) 0.0125(12)
C6 0.062(2) 0.0415(16) 0.0485(17) 0.0114(14) 0.0041(16) 0.0207(15)
C7 0.083(2) 0.0320(16) 0.057(2) 0.0078(15) 0.0087(19) 0.0195(16)
C8 0.069(2) 0.0290(14) 0.0459(17) 0.0010(13) 0.0088(16) 0.0039(14)
C9 0.0459(15) 0.0270(13) 0.0343(14) 0.0032(11) 0.0085(12) 0.0015(11)
C10 0.0384(15) 0.0475(16) 0.0342(14) 0.0104(13) 0.0007(12) 0.0088(13)
C12 0.063(3) 0.098(3) 0.080(3) -0.042(3) 0.014(2) -0.010(2)
C13 0.0450(17) 0.0309(14) 0.0441(16) -0.0036(12) -0.0006(13) -0.0035(12)
C15 0.051(2) 0.068(3) 0.080(3) 0.005(2) 0.015(2) -0.0017(19)
C16 0.0450(16) 0.0349(14) 0.0350(15) -0.0153(12) 0.0099(13) -0.0062(12)
C17 0.0507(19) 0.0537(19) 0.0290(14) -0.0106(13) -0.0070(13) -0.0028(15)
C18 0.0289(14) 0.0477(17) 0.0451(17) -0.0135(14) 0.0146(13) 0.0026(12)
C19 0.0463(17) 0.0480(17) 0.0395(16) 0.0001(14) 0.0225(14) -0.0029(14)
C20 0.0264(12) 0.0225(11) 0.0233(11) -0.0022(9) 0.0039(9) 0.0010(9)
C21 0.0261(13) 0.0328(13) 0.0360(14) -0.0066(11) -0.0055(11) 0.0027(10)
C22 0.0230(12) 0.0310(13) 0.0408(15) -0.0067(11) -0.0015(11) 0.0056(10)
C23 0.0347(13) 0.0230(11) 0.0268(12) -0.0052(9) -0.0038(10) 0.0048(10)
C24 0.0362(14) 0.0294(13) 0.0280(12) -0.0030(10) -0.0017(11) 0.0073(11)
C25 0.0488(17) 0.0322(14) 0.0357(14) -0.0068(12) 0.0020(13) 0.0130(12)
C26 0.0572(19) 0.0276(13) 0.0435(16) -0.0069(12) -0.0012(14) 0.0132(13)
C27 0.0547(18) 0.0233(13) 0.0420(16) 0.0004(11) -0.0046(14) 0.0020(12)
C28 0.0407(15) 0.0277(12) 0.0308(13) -0.0037(10) -0.0018(11) 0.0001(11)
C29 0.0379(15) 0.0333(14) 0.0313(14) -0.0024(11) 0.0071(12) 0.0052(11)
C30 0.071(3) 0.060(2) 0.060(2) 0.025(2) -0.010(2) -0.009(2)
C31 0.043(2) 0.061(2) 0.092(3) 0.009(2) 0.005(2) 0.0052(18)
C32 0.0504(18) 0.0345(15) 0.0424(16) -0.0053(13) 0.0092(14) -0.0090(13)
C33 0.048(2) 0.063(2) 0.063(2) -0.0150(19) 0.0109(18) -0.0019(17)
C34 0.077(3) 0.061(2) 0.053(2) 0.0097(19) 0.011(2) -0.022(2)
C35 0.0429(18) 0.060(2) 0.0442(17) -0.0025(15) -0.0173(14) 0.0074(15)
C36 0.0336(15) 0.0407(16) 0.0525(18) 0.0061(14) -0.0117(14) 0.0094(12)
C37 0.065(2) 0.0421(17) 0.0394(17) 0.0113(14) 0.0053(16) -0.0094(16)
C38 0.0524(18) 0.0298(14) 0.0442(16) 0.0118(12) -0.0093(14) 0.0001(13)
C14 0.063(2) 0.066(2) 0.048(2) -0.0124(18) -0.0069(18) -0.002(2)
C11 0.046(4) 0.076(5) 0.046(4) -0.001(3) -0.008(3) 0.018(3)
C11' 0.048(4) 0.058(5) 0.069(5) -0.001(4) -0.001(4) 0.009(4)

loop_
_atom_type_symbol
_atom_type_description
_atom_type_scat_dispersion_real
_atom_type_scat_dispersion_imag
_atom_type_scat_source
C C 0.0033 0.0016 'International Tables Vol C Tables 4.2.6.8 and 6.1.1.4'
H H 0.0000 0.0000 'International Tables Vol C Tables 4.2.6.8 and 6.1.1.4'
N N 0.0061 0.0033 'International Tables Vol C Tables 4.2.6.8 and 6.1.1.4'
Rh Rh -1.1178 0.9187 'International Tables Vol C Tables 4.2.6.8 and 6.1.1.4'

loop_
_geom_angle_atom_site_label_1
_geom_angle_atom_site_label_2
_geom_angle_atom_site_label_3
_geom_angle
C1 Rh1 N4 84.59(10)
C1 Rh1 C17 88.63(13)
N4 Rh1 C17 158.57(12)
C1 Rh1 C16 96.04(12)
N4 Rh1 C16 163.68(12)
C17 Rh1 C16 37.43(14)
C1 Rh1 C19 160.08(13)
N4 Rh1 C19 90.34(12)
C17 Rh1 C19 89.17(15)
C16 Rh1 C19 94.18(13)
C1 Rh1 C18 161.89(12)
N4 Rh1 C18 87.65(11)
C17 Rh1 C18 104.10(14)
C16 Rh1 C18 86.90(13)
C19 Rh1 C18 35.77(14)
C1 N1 C2 109.3(2)
C1 N1 C4 127.4(2)
C2 N1 C4 123.2(2)
N2 C1 N1 106.7(2)
N2 C1 Rh1 119.01(18)
N1 C1 Rh1 134.27(19)
C20 Rh2 N2 84.88(10)
C20 Rh2 C38 95.25(12)
N2 Rh2 C38 162.04(12)
C20 Rh2 C37 89.06(14)
N2 Rh2 C37 159.59(13)
C38 Rh2 C37 38.01(14)
C20 Rh2 C35 159.59(13)
N2 Rh2 C35 89.80(13)
C38 Rh2 C35 95.80(14)
C37 Rh2 C35 89.14(16)
C20 Rh2 C36 162.42(12)
N2 Rh2 C36 87.69(11)
C38 Rh2 C36 86.97(13)
C37 Rh2 C36 103.05(15)
C35 Rh2 C36 35.73(14)
C1 N2 C3 109.4(2)
C1 N2 Rh2 117.84(17)
C3 N2 Rh2 132.52(18)
C3 C2 N1 106.3(2)
C3 C2 H2A 126.9
N1 C2 H2A 126.9
C21 N3 C20 109.6(2)
C21 N3 C23 122.8(2)
C20 N3 C23 127.5(2)
C2 C3 N2 108.4(2)
C2 C3 H3A 125.8
N2 C3 H3A 125.8
C20 N4 C22 109.3(2)
C20 N4 Rh1 118.27(18)
C22 N4 Rh1 132.25(18)
C5 C4 C9 123.4(3)
C5 C4 N1 118.2(3)
C9 C4 N1 118.4(3)
C4 C5 C6 116.7(3)
C4 C5 C10 121.7(3)
C6 C5 C10 121.6(3)
C7 C6 C5 121.3(4)
C7 C6 H6A 119.4
C5 C6 H6A 119.4
C8 C7 C6 120.6(3)
C8 C7 H7A 119.7
C6 C7 H7A 119.7
C7 C8 C9 121.0(4)
C7 C8 H8A 119.5
C9 C8 H8A 119.5
C8 C9 C4 117.1(3)
C8 C9 C13 120.6(3)
C4 C9 C13 122.3(3)
C12 C10 C5 113.2(3)
C12 C10 C11' 117.2(6)
C5 C10 C11' 120.4(5)
C12 C10 C11 104.5(5)
C5 C10 C11 109.2(5)
C11' C10 C11 29.4(5)
C12 C10 H10 110.0
C5 C10 H10 110.0
C11' C10 H10 80.6
C11 C10 H10 110.0
C10 C12 H12A 109.5
C10 C12 H12B 109.5
H12A C12 H12B 109.5
C10 C12 H12C 109.5
H12A C12 H12C 109.5
H12B C12 H12C 109.5
C9 C13 C14 112.3(3)
C9 C13 C15 110.4(3)
C14 C13 C15 110.6(3)
C9 C13 H13A 107.8
C14 C13 H13A 107.8
C15 C13 H13A 107.8
C13 C15 H15A 109.5
C13 C15 H15B 109.5
H15A C15 H15B 109.5
C13 C15 H15C 109.5
H15A C15 H15C 109.5
H15B C15 H15C 109.5
C17 C16 Rh1 70.68(18)
C17 C16 H16A 116.5
Rh1 C16 H16A 116.5
C17 C16 H16B 116.5
Rh1 C16 H16B 116.5
H16A C16 H16B 113.5
C16 C17 Rh1 71.89(19)
C16 C17 H17A 116.4
Rh1 C17 H17A 116.4
C16 C17 H17B 116.4
Rh1 C17 H17B 116.4
H17A C17 H17B 113.4
C19 C18 Rh1 71.44(19)
C19 C18 H18A 116.5
Rh1 C18 H18A 116.5
C19 C18 H18B 116.5
Rh1 C18 H18B 116.5
H18A C18 H18B 113.4
C18 C19 Rh1 72.79(18)
C18 C19 H19A 116.3
Rh1 C19 H19A 116.3
C18 C19 H19B 116.3
Rh1 C19 H19B 116.3
H19A C19 H19B 113.3
N4 C20 N3 106.4(2)
N4 C20 Rh2 118.57(18)
N3 C20 Rh2 134.96(19)
C22 C21 N3 106.3(2)
C22 C21 H21A 126.8
N3 C21 H21A 126.8
C21 C22 N4 108.3(2)
C21 C22 H22A 125.8
N4 C22 H22A 125.8
C24 C23 C28 122.7(3)
C24 C23 N3 118.5(2)
C28 C23 N3 118.7(3)
C23 C24 C25 117.1(3)
C23 C24 C29 122.3(2)
C25 C24 C29 120.6(3)
C26 C25 C24 121.1(3)
C26 C25 H25A 119.5
C24 C25 H25A 119.5
C27 C26 C25 121.0(3)
C27 C26 H26A 119.5
C25 C26 H26A 119.5
C26 C27 C28 120.6(3)
C26 C27 H27A 119.7
C28 C27 H27A 119.7
C27 C28 C23 117.4(3)
C27 C28 C32 120.3(3)
C23 C28 C32 122.3(3)
C31 C29 C24 113.1(3)
C31 C29 C30 110.5(3)
C24 C29 C30 110.7(3)
C31 C29 H29A 107.4
C24 C29 H29A 107.4
C30 C29 H29A 107.4
C29 C30 H30A 109.5
C29 C30 H30B 109.5
H30A C30 H30B 109.5
C29 C30 H30C 109.5
H30A C30 H30C 109.5
H30B C30 H30C 109.5
C29 C31 H31A 109.5
C29 C31 H31B 109.5
H31A C31 H31B 109.5
C29 C31 H31C 109.5
H31A C31 H31C 109.5
H31B C31 H31C 109.5
C34 C32 C28 112.8(3)
C34 C32 C33 109.6(3)
C28 C32 C33 110.5(3)
C34 C32 H32A 107.9
C28 C32 H32A 107.9
C33 C32 H32A 107.9
C32 C33 H33A 109.5
C32 C33 H33B 109.5
H33A C33 H33B 109.5
C32 C33 H33C 109.5
H33A C33 H33C 109.5
H33B C33 H33C 109.5
C32 C34 H34A 109.5
C32 C34 H34B 109.5
H34A C34 H34B 109.5
C32 C34 H34C 109.5
H34A C34 H34C 109.5
H34B C34 H34C 109.5
C36 C35 Rh2 72.5(2)
C36 C35 H35A 116.3
Rh2 C35 H35A 116.3
C36 C35 H35B 116.3
Rh2 C35 H35B 116.3
H35A C35 H35B 113.3
C35 C36 Rh2 71.7(2)
C35 C36 H36A 116.4
Rh2 C36 H36A 116.4
C35 C36 H36B 116.4
Rh2 C36 H36B 116.4
H36A C36 H36B 113.4
C38 C37 Rh2 70.79(19)
C38 C37 H37A 116.5
Rh2 C37 H37A 116.5
C38 C37 H37B 116.5
Rh2 C37 H37B 116.5
H37A C37 H37B 113.5
C37 C38 Rh2 71.20(19)
C37 C38 H38A 116.5
Rh2 C38 H38A 116.5
C37 C38 H38B 116.5
Rh2 C38 H38B 116.5
H38A C38 H38B 113.5
C13 C14 H14A 109.5
C13 C14 H14B 109.5
H14A C14 H14B 109.5
C13 C14 H14C 109.5
H14A C14 H14C 109.5
H14B C14 H14C 109.5
C10 C11 H11A 109.5
C10 C11 H11B 109.5
H11A C11 H11B 109.5
C10 C11 H11C 109.5
H11A C11 H11C 109.5
H11B C11 H11C 109.5
C10 C11' H11D 109.5
C10 C11' H11E 109.5
H11D C11' H11E 109.5
C10 C11' H11F 109.5
H11D C11' H11F 109.5
H11E C11' H11F 109.5

loop_
_geom_bond_atom_site_label_1
_geom_bond_atom_site_label_2
_geom_bond_distance
Rh1 C1 2.040(3)
Rh1 N4 2.081(2)
Rh1 C17 2.125(3)
Rh1 C16 2.141(3)
Rh1 C19 2.192(3)
Rh1 C18 2.208(3)
N1 C1 1.372(3)
N1 C2 1.389(3)
N1 C4 1.435(3)
C1 N2 1.344(3)
Rh2 C20 2.041(3)
Rh2 N2 2.080(2)
Rh2 C38 2.124(3)
Rh2 C37 2.129(3)
Rh2 C35 2.202(3)
Rh2 C36 2.211(3)
N2 C3 1.378(3)
C2 C3 1.354(4)
C2 H2A 0.9500
N3 C21 1.378(4)
N3 C20 1.379(3)
N3 C23 1.438(3)
C3 H3A 0.9500
N4 C20 1.342(3)
N4 C22 1.381(4)
C4 C5 1.398(4)
C4 C9 1.405(4)
C5 C6 1.400(4)
C5 C10 1.526(5)
C6 C7 1.386(6)
C6 H6A 0.9500
C7 C8 1.378(6)
C7 H7A 0.9500
C8 C9 1.397(4)
C8 H8A 0.9500
C9 C13 1.514(5)
C10 C12 1.494(6)
C10 C11' 1.528(8)
C10 C11 1.529(7)
C10 H10 1.0000
C12 H12A 0.9800
C12 H12B 0.9800
C12 H12C 0.9800
C13 C14 1.524(5)
C13 C15 1.525(5)
C13 H13A 1.0000
C15 H15A 0.9800
C15 H15B 0.9800
C15 H15C 0.9800
C16 C17 1.369(5)
C16 H16A 0.9900
C16 H16B 0.9900
C17 H17A 0.9900
C17 H17B 0.9900
C18 C19 1.351(5)
C18 H18A 0.9900
C18 H18B 0.9900
C19 H19A 0.9900
C19 H19B 0.9900
C21 C22 1.356(4)
C21 H21A 0.9500
C22 H22A 0.9500
C23 C24 1.394(4)
C23 C28 1.404(4)
C24 C25 1.398(4)
C24 C29 1.523(4)
C25 C26 1.377(5)
C25 H25A 0.9500
C26 C27 1.367(5)
C26 H26A 0.9500
C27 C28 1.402(4)
C27 H27A 0.9500
C28 C32 1.522(5)
C29 C31 1.503(5)
C29 C30 1.530(5)
C29 H29A 1.0000
C30 H30A 0.9800
C30 H30B 0.9800
C30 H30C 0.9800
C31 H31A 0.9800
C31 H31B 0.9800
C31 H31C 0.9800
C32 C34 1.520(6)
C32 C33 1.533(6)
C32 H32A 1.0000
C33 H33A 0.9800
C33 H33B 0.9800
C33 H33C 0.9800
C34 H34A 0.9800
C34 H34B 0.9800
C34 H34C 0.9800
C35 C36 1.354(5)
C35 H35A 0.9900
C35 H35B 0.9900
C36 H36A 0.9900
C36 H36B 0.9900
C37 C38 1.385(5)
C37 H37A 0.9900
C37 H37B 0.9900
C38 H38A 0.9900
C38 H38B 0.9900
C14 H14A 0.9800
C14 H14B 0.9800
C14 H14C 0.9800
C11 H11A 0.9800
C11 H11B 0.9800
C11 H11C 0.9800
C11' H11D 0.9800
C11' H11E 0.9800
C11' H11F 0.9800

loop_
_geom_torsion_atom_site_label_1
_geom_torsion_atom_site_label_2
_geom_torsion_atom_site_label_3
_geom_torsion_atom_site_label_4
_geom_torsion
C2 N1 C1 N2 0.7(3)
C4 N1 C1 N2 176.2(3)
C2 N1 C1 Rh1 -176.8(2)
C4 N1 C1 Rh1 -1.3(4)
N4 Rh1 C1 N2 -54.6(2)
C17 Rh1 C1 N2 105.0(2)
C16 Rh1 C1 N2 141.8(2)
C19 Rh1 C1 N2 21.3(5)
C18 Rh1 C1 N2 -119.7(4)
N4 Rh1 C1 N1 122.6(3)
C17 Rh1 C1 N1 -77.8(3)
C16 Rh1 C1 N1 -41.0(3)
C19 Rh1 C1 N1 -161.5(3)
C18 Rh1 C1 N1 57.5(5)
N1 C1 N2 C3 -0.5(3)
Rh1 C1 N2 C3 177.38(19)
N1 C1 N2 Rh2 174.14(16)
Rh1 C1 N2 Rh2 -8.0(3)
C20 Rh2 N2 C1 65.5(2)
C38 Rh2 N2 C1 156.7(3)
C37 Rh2 N2 C1 -7.8(5)
C35 Rh2 N2 C1 -94.8(2)
C36 Rh2 N2 C1 -130.5(2)
C20 Rh2 N2 C3 -121.4(3)
C38 Rh2 N2 C3 -30.1(5)
C37 Rh2 N2 C3 165.4(4)
C35 Rh2 N2 C3 78.4(3)
C36 Rh2 N2 C3 42.7(3)
C1 N1 C2 C3 -0.6(3)
C4 N1 C2 C3 -176.3(3)
N1 C2 C3 N2 0.2(3)
C1 N2 C3 C2 0.2(3)
Rh2 N2 C3 C2 -173.4(2)
C1 Rh1 N4 C20 65.6(2)
C17 Rh1 N4 C20 -6.5(4)
C16 Rh1 N4 C20 158.7(3)
C19 Rh1 N4 C20 -95.1(2)
C18 Rh1 N4 C20 -130.7(2)
C1 Rh1 N4 C22 -119.3(3)
C17 Rh1 N4 C22 168.5(3)
C16 Rh1 N4 C22 -26.3(5)
C19 Rh1 N4 C22 80.0(3)
C18 Rh1 N4 C22 44.3(3)
C1 N1 C4 C5 -71.2(4)
C2 N1 C4 C5 103.7(3)
C1 N1 C4 C9 108.9(3)
C2 N1 C4 C9 -76.2(4)
C9 C4 C5 C6 0.4(4)
N1 C4 C5 C6 -179.4(3)
C9 C4 C5 C10 179.4(3)
N1 C4 C5 C10 -0.4(4)
C4 C5 C6 C7 0.5(5)
C10 C5 C6 C7 -178.6(3)
C5 C6 C7 C8 -0.6(6)
C6 C7 C8 C9 -0.1(6)
C7 C8 C9 C4 0.9(5)
C7 C8 C9 C13 -179.9(3)
C5 C4 C9 C8 -1.0(5)
N1 C4 C9 C8 178.8(3)
C5 C4 C9 C13 179.7(3)
N1 C4 C9 C13 -0.5(4)
C4 C5 C10 C12 -73.8(4)
C6 C5 C10 C12 105.3(4)
C4 C5 C10 C11' 140.3(9)
C6 C5 C10 C11' -40.7(9)
C4 C5 C10 C11 170.3(6)
C6 C5 C10 C11 -10.6(6)
C8 C9 C13 C14 51.6(4)
C4 C9 C13 C14 -129.3(3)
C8 C9 C13 C15 -72.4(4)
C4 C9 C13 C15 106.8(4)
C1 Rh1 C16 C17 -79.7(2)
N4 Rh1 C16 C17 -171.1(3)
C19 Rh1 C16 C17 83.1(2)
C18 Rh1 C16 C17 118.2(2)
C1 Rh1 C17 C16 101.8(2)
N4 Rh1 C17 C16 173.2(3)
C19 Rh1 C17 C16 -98.0(2)
C18 Rh1 C17 C16 -65.2(2)
C1 Rh1 C18 C19 158.5(3)
N4 Rh1 C18 C19 93.8(2)
C17 Rh1 C18 C19 -68.0(2)
C16 Rh1 C18 C19 -101.5(2)
C1 Rh1 C19 C18 -160.4(3)
N4 Rh1 C19 C18 -85.5(2)
C17 Rh1 C19 C18 115.9(2)
C16 Rh1 C19 C18 78.8(2)
C22 N4 C20 N3 -1.2(3)
Rh1 N4 C20 N3 174.87(16)
C22 N4 C20 Rh2 175.60(19)
Rh1 N4 C20 Rh2 -8.3(3)
C21 N3 C20 N4 1.3(3)
C23 N3 C20 N4 176.5(2)
C21 N3 C20 Rh2 -174.8(2)
C23 N3 C20 Rh2 0.5(4)
N2 Rh2 C20 N4 -54.5(2)
C38 Rh2 C20 N4 143.5(2)
C37 Rh2 C20 N4 105.9(2)
C35 Rh2 C20 N4 20.9(5)
C36 Rh2 C20 N4 -119.9(4)
N2 Rh2 C20 N3 121.2(3)
C38 Rh2 C20 N3 -40.8(3)
C37 Rh2 C20 N3 -78.4(3)
C35 Rh2 C20 N3 -163.4(4)
C36 Rh2 C20 N3 55.8(5)
C20 N3 C21 C22 -0.8(3)
C23 N3 C21 C22 -176.3(3)
N3 C21 C22 N4 0.1(3)
C20 N4 C22 C21 0.7(3)
Rh1 N4 C22 C21 -174.6(2)
C21 N3 C23 C24 97.9(3)
C20 N3 C23 C24 -76.8(4)
C21 N3 C23 C28 -80.2(4)
C20 N3 C23 C28 105.1(3)
C28 C23 C24 C25 0.0(4)
N3 C23 C24 C25 -178.0(3)
C28 C23 C24 C29 179.2(3)
N3 C23 C24 C29 1.2(4)
C23 C24 C25 C26 1.5(5)
C29 C24 C25 C26 -177.7(3)
C24 C25 C26 C27 -2.1(5)
C25 C26 C27 C28 1.2(5)
C26 C27 C28 C23 0.3(5)
C26 C27 C28 C32 -179.4(3)
C24 C23 C28 C27 -0.9(4)
N3 C23 C28 C27 177.1(3)
C24 C23 C28 C32 178.8(3)
N3 C23 C28 C32 -3.2(4)
C23 C24 C29 C31 131.9(3)
C25 C24 C29 C31 -49.0(4)
C23 C24 C29 C30 -103.5(4)
C25 C24 C29 C30 75.6(4)
C27 C28 C32 C34 53.2(4)
C23 C28 C32 C34 -126.5(3)
C27 C28 C32 C33 -70.0(4)
C23 C28 C32 C33 110.4(4)
C20 Rh2 C35 C36 -161.0(3)
N2 Rh2 C35 C36 -86.3(2)
C38 Rh2 C35 C36 76.6(2)
C37 Rh2 C35 C36 114.1(2)
C20 Rh2 C36 C35 157.9(3)
N2 Rh2 C36 C35 92.9(2)
C38 Rh2 C36 C35 -104.3(2)
C37 Rh2 C36 C35 -69.6(3)
C20 Rh2 C37 C38 99.8(2)
N2 Rh2 C37 C38 172.3(3)
C35 Rh2 C37 C38 -100.6(2)
C36 Rh2 C37 C38 -67.4(2)
C20 Rh2 C38 C37 -81.7(2)
N2 Rh2 C38 C37 -171.3(3)
C35 Rh2 C38 C37 81.1(2)
C36 Rh2 C38 C37 115.8(2)

loop_
_platon_squeeze_void_nr
_platon_squeeze_void_average_x
_platon_squeeze_void_average_y
_platon_squeeze_void_average_z
_platon_squeeze_void_volume
_platon_squeeze_void_count_electrons
1 -0.015 0.000 0.500 301.4 107.4
